data_4512087
loop_
_publ_author_name
'Knorr, Michael'
'Khatyr, Abderrahim'
'Dini Aleo, Ahmed'
'El Yaagoubi, Anass'
'Strohmann, Carsten'
'Kubicki, Marek M.'
'Rousselin, Yoann'
'Aly, Shawkat M.'
'Fortin, Daniel'
'Lapprand, Antony'
'Harvey, Pierre D.'

_publ_section_title
;
 Copper(I) Halides (X = Br, I) Coordinated to Bis(arylthio)methane
 Ligands: Aryl Substitution and Halide Effects on the Dimensionality,
 Cluster Size, and Luminescence Properties of the Coordination Polymers
;
_journal_issue 11
_journal_name_full 'Crystal Growth &amp; Design'
_journal_page_first 5373
_journal_paper_doi 10.1021/cg500905z
_journal_volume 14
_journal_year 2014
_chemical_formula_moiety 'C26 H24 Cu4 I4 S4'
_chemical_formula_sum 'C26 H24 Cu4 I4 S4'
_chemical_formula_weight 1226.45
_chemical_name_systematic
;
 ?
;
_space_group_IT_number 14
_symmetry_cell_setting monoclinic
_symmetry_space_group_name_Hall '-P 2ybc'
_symmetry_space_group_name_H-M 'P 1 21/c 1'
_atom_sites_solution_hydrogens geom
_atom_sites_solution_primary direct
_atom_sites_solution_secondary difmap
_audit_creation_method SHELXL-97
_cell_angle_alpha 90.00
_cell_angle_beta 105.4370(10)
_cell_angle_gamma 90.00
_cell_formula_units_Z 4
_cell_length_a 19.1790(4)
_cell_length_b 11.5855(3)
_cell_length_c 15.5817(4)
_cell_measurement_reflns_used 7928
_cell_measurement_temperature 235(2)
_cell_measurement_theta_max 27.485
_cell_measurement_theta_min 0.998
_cell_volume 3337.32(14)
_computing_cell_refinement 'HKL Scalepack (Otwinowski & Minor 1997)'
_computing_data_collection 'Collect (Bruker AXS BV, 1997-2004)'
_computing_data_reduction 'HKL Denzo and Scalepack (Otwinowski & Minor 1997)'
_computing_molecular_graphics 'ORTEP3 (Farrugia,1997)'
_computing_publication_material 'WinGX publication routines (Farrugia, 1999)'
_computing_structure_refinement 'SHELXL-97 (Sheldrick, 1997)'
_computing_structure_solution 'SUPERFLIP (Palatinus et al., 2007)'
_diffrn_ambient_temperature 235(2)
_diffrn_measured_fraction_theta_full 0.999
_diffrn_measured_fraction_theta_max 0.999
_diffrn_measurement_device_type 'Bruker-Nonius Kappa APEX II'
_diffrn_measurement_method 'CCD rotation images, thick slices'
_diffrn_radiation_monochromator graphite
_diffrn_radiation_source 'fine-focus sealed tube'
_diffrn_radiation_type MoK\a
_diffrn_radiation_wavelength 0.71073
_diffrn_reflns_av_R_equivalents 0.0642
_diffrn_reflns_av_sigmaI/netI 0.0376
_diffrn_reflns_limit_h_max 24
_diffrn_reflns_limit_h_min -24
_diffrn_reflns_limit_k_max 14
_diffrn_reflns_limit_k_min -15
_diffrn_reflns_limit_l_max 19
_diffrn_reflns_limit_l_min -20
_diffrn_reflns_number 35632
_diffrn_reflns_theta_full 27.49
_diffrn_reflns_theta_max 27.49
_diffrn_reflns_theta_min 2.31
_exptl_absorpt_coefficient_mu 6.482
_exptl_absorpt_correction_T_max 0.5247
_exptl_absorpt_correction_T_min 0.2713
_exptl_absorpt_correction_type multi-scan
_exptl_absorpt_process_details 'R.H. Blessing, Acta Cryst. (1995), a51, 33-38'
_exptl_crystal_colour colourless
_exptl_crystal_density_diffrn 2.441
_exptl_crystal_density_method 'not measured'
_exptl_crystal_description Prism
_exptl_crystal_F_000 2288
_exptl_crystal_size_max 0.25
_exptl_crystal_size_mid 0.10
_exptl_crystal_size_min 0.08
_refine_diff_density_max 0.670
_refine_diff_density_min -1.075
_refine_diff_density_rms 0.177
_refine_ls_extinction_method none
_refine_ls_goodness_of_fit_ref 1.096
_refine_ls_hydrogen_treatment noref
_refine_ls_matrix_type full
_refine_ls_number_parameters 343
_refine_ls_number_reflns 7648
_refine_ls_number_restraints 0
_refine_ls_restrained_S_all 1.096
_refine_ls_R_factor_all 0.0520
_refine_ls_R_factor_gt 0.0381
_refine_ls_shift/su_max 0.001
_refine_ls_shift/su_mean 0.000
_refine_ls_structure_factor_coef Fsqd
_refine_ls_weighting_details 'calc w=1/[\s^2^(Fo^2^)+(0.0542P)^2^+5.2219P] where P=(Fo^2^+2Fc^2^)/3'
_refine_ls_weighting_scheme calc
_refine_ls_wR_factor_gt 0.0986
_refine_ls_wR_factor_ref 0.1086
_reflns_number_gt 6190
_reflns_number_total 7648
_reflns_threshold_expression >2sigma(I)
_cod_data_source_file cg500905z_si_002.cif
_cod_data_source_block 12mk2105_235k_1B
_cod_depositor_comments 'Adding full bibliography for 4512075--4512092.cif.'
_cod_original_sg_symbol_H-M 'P 21/c'
_cod_database_code 4512087

loop_
_symmetry_equiv_pos_as_xyz
'x, y, z'
'-x, y+1/2, -z+1/2'
'-x, -y, -z'
'x, -y-1/2, z-1/2'

loop_
_atom_site_label
_atom_site_type_symbol
_atom_site_fract_x
_atom_site_fract_y
_atom_site_fract_z
_atom_site_U_iso_or_equiv
_atom_site_adp_type
_atom_site_occupancy
_atom_site_symmetry_multiplicity
_atom_site_calc_flag
_atom_site_refinement_flags
I1 I 0.330660(19) 0.14235(3) 0.41137(2) 0.03251(10) Uani 1 1 d .
I2 I 0.167868(19) 0.13948(3) 0.56280(2) 0.03255(10) Uani 1 1 d .
I3 I 0.332951(19) 0.41947(3) 0.61884(2) 0.03312(10) Uani 1 1 d .
I4 I 0.167254(19) 0.42572(3) 0.36053(2) 0.03344(10) Uani 1 1 d .
Cu1 Cu 0.19629(4) 0.20214(6) 0.41279(4) 0.03658(16) Uani 1 1 d .
Cu2 Cu 0.30285(4) 0.19812(6) 0.56298(4) 0.03667(17) Uani 1 1 d .
Cu3 Cu 0.30327(4) 0.37260(7) 0.44829(5) 0.03885(17) Uani 1 1 d .
Cu4 Cu 0.19552(4) 0.37042(6) 0.52974(5) 0.03882(17) Uani 1 1 d .
S1 S 0.38345(7) 0.06061(11) 0.87165(8) 0.0299(3) Uani 1 1 d .
S2 S 0.11433(7) 0.06425(12) 0.10501(8) 0.0308(3) Uani 1 1 d .
S3 S 0.38490(7) 0.10573(12) 0.67800(8) 0.0306(3) Uani 1 1 d .
S4 S 0.11330(7) 0.11075(11) 0.29820(8) 0.0302(3) Uani 1 1 d .
C1 C 0.3922(3) -0.0920(5) 0.8708(3) 0.0331(12) Uani 1 1 d .
C2 C 0.4602(3) -0.1375(5) 0.9079(4) 0.0419(14) Uani 1 1 d .
H2 H 0.4994 -0.0878 0.9310 0.050 Uiso 1 1 calc R
C3 C 0.4708(4) -0.2568(7) 0.9111(5) 0.0577(19) Uani 1 1 d .
H3 H 0.5169 -0.2875 0.9373 0.069 Uiso 1 1 calc R
C4 C 0.4146(5) -0.3278(7) 0.8765(6) 0.066(2) Uani 1 1 d .
H4 H 0.4217 -0.4081 0.8788 0.079 Uiso 1 1 calc R
C5 C 0.3465(4) -0.2835(6) 0.8375(6) 0.066(2) Uani 1 1 d .
H5 H 0.3083 -0.3337 0.8113 0.079 Uiso 1 1 calc R
C6 C 0.3345(4) -0.1658(5) 0.8369(5) 0.0478(15) Uani 1 1 d .
H6 H 0.2876 -0.1361 0.8138 0.057 Uiso 1 1 calc R
C7 C 0.3324(3) 0.0947(5) 0.7590(3) 0.0313(11) Uani 1 1 d .
H7A H 0.3073 0.1682 0.7600 0.038 Uiso 1 1 calc R
H7B H 0.2954 0.0352 0.7388 0.038 Uiso 1 1 calc R
C8 C 0.1081(3) -0.0887(5) 0.1087(3) 0.0333(12) Uani 1 1 d .
C9 C 0.0408(3) -0.1377(5) 0.0997(4) 0.0418(14) Uani 1 1 d .
H9 H -0.0001 -0.0902 0.0926 0.050 Uiso 1 1 calc R
C10 C 0.0333(4) -0.2569(6) 0.1010(5) 0.060(2) Uani 1 1 d .
H10 H -0.0126 -0.2905 0.0931 0.072 Uiso 1 1 calc R
C11 C 0.0934(5) -0.3247(6) 0.1139(6) 0.062(2) Uani 1 1 d .
H11 H 0.0886 -0.4053 0.1160 0.074 Uiso 1 1 calc R
C12 C 0.1608(4) -0.2771(6) 0.1240(6) 0.063(2) Uani 1 1 d .
H12 H 0.2016 -0.3251 0.1330 0.076 Uiso 1 1 calc R
C13 C 0.1686(3) -0.1594(5) 0.1209(5) 0.0467(15) Uani 1 1 d .
H13 H 0.2145 -0.1268 0.1270 0.056 Uiso 1 1 calc R
C14 C 0.1652(3) 0.0989(5) 0.2173(3) 0.0323(11) Uani 1 1 d .
H14A H 0.2022 0.0393 0.2376 0.039 Uiso 1 1 calc R
H14B H 0.1904 0.1723 0.2160 0.039 Uiso 1 1 calc R
C15 C 0.3968(3) -0.0403(5) 0.6508(3) 0.0325(11) Uani 1 1 d .
C16 C 0.3421(3) -0.1038(5) 0.5979(4) 0.0431(14) Uani 1 1 d .
H16 H 0.2965 -0.0698 0.5739 0.052 Uiso 1 1 calc R
C17 C 0.3535(4) -0.2190(6) 0.5794(5) 0.0552(18) Uani 1 1 d .
H17 H 0.3156 -0.2638 0.5444 0.066 Uiso 1 1 calc R
C18 C 0.4218(5) -0.2660(6) 0.6135(6) 0.065(2) Uani 1 1 d .
H18 H 0.4303 -0.3435 0.6014 0.079 Uiso 1 1 calc R
C19 C 0.4762(4) -0.2019(7) 0.6641(5) 0.061(2) Uani 1 1 d .
H19 H 0.5223 -0.2348 0.6859 0.073 Uiso 1 1 calc R
C20 C 0.4647(3) -0.0887(6) 0.6840(4) 0.0465(15) Uani 1 1 d .
H20 H 0.5027 -0.0447 0.7198 0.056 Uiso 1 1 calc R
C21 C 0.1014(3) -0.0336(4) 0.3286(3) 0.0290(11) Uani 1 1 d .
C22 C 0.0315(3) -0.0706(6) 0.3218(4) 0.0461(15) Uani 1 1 d .
H22 H -0.0079 -0.0208 0.2997 0.055 Uiso 1 1 calc R
C23 C 0.0203(4) -0.1828(6) 0.3482(5) 0.0574(19) Uani 1 1 d .
H23 H -0.0269 -0.2079 0.3450 0.069 Uiso 1 1 calc R
C24 C 0.0768(5) -0.2560(6) 0.3783(5) 0.063(2) Uani 1 1 d .
H24 H 0.0684 -0.3319 0.3944 0.075 Uiso 1 1 calc R
C25 C 0.1466(4) -0.2190(6) 0.3854(5) 0.0583(18) Uani 1 1 d .
H25 H 0.1857 -0.2697 0.4066 0.070 Uiso 1 1 calc R
C26 C 0.1593(3) -0.1079(5) 0.3616(4) 0.0446(15) Uani 1 1 d .
H26 H 0.2069 -0.0825 0.3677 0.054 Uiso 1 1 calc R

loop_
_atom_site_aniso_label
_atom_site_aniso_U_11
_atom_site_aniso_U_22
_atom_site_aniso_U_33
_atom_site_aniso_U_23
_atom_site_aniso_U_13
_atom_site_aniso_U_12
I1 0.0376(2) 0.03191(19) 0.03101(18) -0.00189(13) 0.01438(14) 0.00260(14)
I2 0.0372(2) 0.03200(19) 0.03179(19) 0.00284(13) 0.01500(14) -0.00151(14)
I3 0.03586(19) 0.03317(19) 0.02935(18) -0.00535(13) 0.00697(13) -0.00117(14)
I4 0.0368(2) 0.03241(19) 0.03015(18) 0.00586(13) 0.00734(14) 0.00308(14)
Cu1 0.0443(4) 0.0362(4) 0.0297(3) -0.0065(3) 0.0107(3) -0.0046(3)
Cu2 0.0441(4) 0.0376(4) 0.0286(3) 0.0065(3) 0.0102(3) 0.0051(3)
Cu3 0.0434(4) 0.0458(4) 0.0297(3) 0.0041(3) 0.0139(3) -0.0052(3)
Cu4 0.0456(4) 0.0444(4) 0.0295(3) -0.0037(3) 0.0153(3) 0.0059(3)
S1 0.0330(7) 0.0330(7) 0.0238(6) 0.0014(5) 0.0074(5) 0.0032(5)
S2 0.0341(7) 0.0341(7) 0.0242(6) 0.0002(5) 0.0075(5) -0.0035(5)
S3 0.0353(7) 0.0303(7) 0.0274(6) 0.0036(5) 0.0103(5) 0.0016(5)
S4 0.0360(7) 0.0294(6) 0.0271(6) -0.0009(5) 0.0117(5) -0.0002(5)
C1 0.040(3) 0.033(3) 0.030(3) 0.007(2) 0.016(2) 0.010(2)
C2 0.040(3) 0.049(4) 0.038(3) 0.007(3) 0.013(2) 0.009(3)
C3 0.063(4) 0.062(5) 0.053(4) 0.017(4) 0.024(3) 0.026(4)
C4 0.095(6) 0.043(4) 0.075(5) 0.013(4) 0.048(5) 0.022(4)
C5 0.071(5) 0.041(4) 0.094(6) -0.002(4) 0.034(4) -0.017(4)
C6 0.042(3) 0.041(3) 0.060(4) 0.007(3) 0.012(3) -0.002(3)
C7 0.034(3) 0.040(3) 0.020(2) 0.003(2) 0.008(2) 0.011(2)
C8 0.039(3) 0.035(3) 0.028(3) -0.007(2) 0.013(2) -0.011(2)
C9 0.039(3) 0.049(4) 0.038(3) -0.004(3) 0.011(2) -0.004(3)
C10 0.060(4) 0.051(4) 0.075(5) -0.013(4) 0.030(4) -0.030(4)
C11 0.091(6) 0.029(3) 0.079(5) -0.010(3) 0.046(4) -0.010(4)
C12 0.061(5) 0.046(4) 0.091(6) -0.001(4) 0.033(4) 0.003(4)
C13 0.037(3) 0.043(3) 0.063(4) -0.002(3) 0.019(3) -0.001(3)
C14 0.044(3) 0.033(3) 0.022(2) 0.000(2) 0.012(2) -0.010(2)
C15 0.036(3) 0.036(3) 0.028(3) 0.003(2) 0.014(2) 0.006(2)
C16 0.043(3) 0.039(3) 0.047(3) -0.006(3) 0.011(3) -0.001(3)
C17 0.072(5) 0.039(4) 0.060(4) -0.013(3) 0.026(4) -0.010(3)
C18 0.103(7) 0.033(4) 0.079(5) 0.004(4) 0.055(5) 0.026(4)
C19 0.064(5) 0.055(5) 0.071(5) 0.019(4) 0.031(4) 0.032(4)
C20 0.040(3) 0.058(4) 0.042(3) 0.009(3) 0.014(3) 0.017(3)
C21 0.038(3) 0.028(3) 0.026(2) -0.004(2) 0.016(2) -0.009(2)
C22 0.038(3) 0.051(4) 0.051(4) -0.013(3) 0.015(3) -0.013(3)
C23 0.067(5) 0.054(4) 0.063(4) -0.011(4) 0.036(4) -0.026(4)
C24 0.097(6) 0.041(4) 0.064(5) 0.003(3) 0.044(5) -0.014(4)
C25 0.068(5) 0.041(4) 0.071(5) 0.017(3) 0.028(4) 0.005(3)
C26 0.038(3) 0.039(3) 0.059(4) 0.012(3) 0.017(3) 0.000(3)

loop_
_atom_type_symbol
_atom_type_description
_atom_type_scat_dispersion_real
_atom_type_scat_dispersion_imag
_atom_type_scat_source
C C 0.0033 0.0016 'International Tables Vol C Tables 4.2.6.8 and 6.1.1.4'
H H 0.0000 0.0000 'International Tables Vol C Tables 4.2.6.8 and 6.1.1.4'
Cu Cu 0.3201 1.2651 'International Tables Vol C Tables 4.2.6.8 and 6.1.1.4'
I I -0.4742 1.8119 'International Tables Vol C Tables 4.2.6.8 and 6.1.1.4'
S S 0.1246 0.1234 'International Tables Vol C Tables 4.2.6.8 and 6.1.1.4'

loop_
_geom_angle_atom_site_label_1
_geom_angle_atom_site_label_2
_geom_angle_atom_site_label_3
_geom_angle
_geom_angle_site_symmetry_1
_geom_angle_site_symmetry_3
Cu2 I1 Cu1 60.26(2) . .
Cu2 I1 Cu3 59.35(2) . .
Cu1 I1 Cu3 61.25(2) . .
Cu1 I2 Cu2 60.22(2) . .
Cu1 I2 Cu4 58.72(2) . .
Cu2 I2 Cu4 61.79(2) . .
Cu3 I3 Cu4 60.99(2) . .
Cu3 I3 Cu2 60.67(2) . .
Cu4 I3 Cu2 62.66(2) . .
Cu4 I4 Cu3 61.18(2) . .
Cu4 I4 Cu1 59.83(2) . .
Cu3 I4 Cu1 62.30(2) . .
S4 Cu1 I2 107.24(4) . .
S4 Cu1 Cu2 151.69(5) . .
I2 Cu1 Cu2 60.57(2) . .
S4 Cu1 Cu4 137.26(5) . .
I2 Cu1 Cu4 63.69(2) . .
Cu2 Cu1 Cu4 63.65(3) . .
S4 Cu1 I1 110.02(4) . .
I2 Cu1 I1 111.27(3) . .
Cu2 Cu1 I1 59.18(2) . .
Cu4 Cu1 I1 112.03(3) . .
S4 Cu1 I4 99.25(4) . .
I2 Cu1 I4 116.85(3) . .
Cu2 Cu1 I4 109.05(3) . .
Cu4 Cu1 I4 58.19(2) . .
I1 Cu1 I4 111.35(3) . .
S4 Cu1 Cu3 142.73(5) . .
I2 Cu1 Cu3 109.44(3) . .
Cu2 Cu1 Cu3 59.19(3) . .
Cu4 Cu1 Cu3 59.10(3) . .
I1 Cu1 Cu3 61.73(2) . .
I4 Cu1 Cu3 57.92(2) . .
S3 Cu2 I1 108.85(4) . .
S3 Cu2 Cu1 153.38(5) . .
I1 Cu2 Cu1 60.56(2) . .
S3 Cu2 I2 110.02(4) . .
I1 Cu2 I2 111.29(3) . .
Cu1 Cu2 I2 59.21(2) . .
S3 Cu2 Cu3 137.68(5) . .
I1 Cu2 Cu3 63.48(2) . .
Cu1 Cu2 Cu3 62.78(3) . .
I2 Cu2 Cu3 111.27(3) . .
S3 Cu2 I3 98.39(4) . .
I1 Cu2 I3 116.19(3) . .
Cu1 Cu2 I3 108.19(3) . .
I2 Cu2 I3 111.26(3) . .
Cu3 Cu2 I3 57.87(2) . .
S3 Cu2 Cu4 141.76(5) . .
I1 Cu2 Cu4 108.74(3) . .
Cu1 Cu2 Cu4 58.26(2) . .
I2 Cu2 Cu4 61.31(2) . .
Cu3 Cu2 Cu4 58.54(3) . .
I3 Cu2 Cu4 58.19(2) . .
S1 Cu3 I3 117.29(4) 4_565 .
S1 Cu3 I4 110.52(4) 4_565 .
I3 Cu3 I4 112.92(3) . .
S1 Cu3 Cu4 160.44(5) 4_565 .
I3 Cu3 Cu4 60.79(2) . .
I4 Cu3 Cu4 58.51(2) . .
S1 Cu3 Cu2 135.30(5) 4_565 .
I3 Cu3 Cu2 61.46(2) . .
I4 Cu3 Cu2 109.65(3) . .
Cu4 Cu3 Cu2 62.87(3) . .
S1 Cu3 Cu1 133.39(5) 4_565 .
I3 Cu3 Cu1 107.26(3) . .
I4 Cu3 Cu1 59.78(2) . .
Cu4 Cu3 Cu1 58.17(3) . .
Cu2 Cu3 Cu1 58.03(3) . .
S1 Cu3 I1 91.47(4) 4_565 .
I3 Cu3 I1 113.73(3) . .
I4 Cu3 I1 108.90(3) . .
Cu4 Cu3 I1 107.22(3) . .
Cu2 Cu3 I1 57.18(2) . .
Cu1 Cu3 I1 57.02(2) . .
S2 Cu4 I4 116.27(4) 4_566 .
S2 Cu4 Cu1 135.38(5) 4_566 .
I4 Cu4 Cu1 61.98(2) . .
S2 Cu4 I3 111.61(4) 4_566 .
I4 Cu4 I3 112.23(3) . .
Cu1 Cu4 I3 108.86(3) . .
S2 Cu4 Cu3 159.93(5) 4_566 .
I4 Cu4 Cu3 60.31(2) . .
Cu1 Cu4 Cu3 62.74(3) . .
I3 Cu4 Cu3 58.21(2) . .
S2 Cu4 I2 91.91(4) 4_566 .
I4 Cu4 I2 114.77(3) . .
Cu1 Cu4 I2 57.60(2) . .
I3 Cu4 I2 108.29(3) . .
Cu3 Cu4 I2 107.55(3) . .
S2 Cu4 Cu2 134.19(5) 4_566 .
I4 Cu4 Cu2 107.65(3) . .
Cu1 Cu4 Cu2 58.09(3) . .
I3 Cu4 Cu2 59.15(2) . .
Cu3 Cu4 Cu2 58.60(3) . .
I2 Cu4 Cu2 56.90(2) . .
C1 S1 C7 103.8(3) . .
C1 S1 Cu3 114.42(18) . 4_566
C7 S1 Cu3 99.49(17) . 4_566
C8 S2 C14 102.4(3) . .
C8 S2 Cu4 113.75(19) . 4_565
C14 S2 Cu4 98.93(17) . 4_565
C15 S3 C7 103.3(3) . .
C15 S3 Cu2 111.16(18) . .
C7 S3 Cu2 100.50(17) . .
C21 S4 C14 104.5(2) . .
C21 S4 Cu1 109.74(18) . .
C14 S4 Cu1 100.35(18) . .
C2 C1 C6 119.6(6) . .
C2 C1 S1 117.2(5) . .
C6 C1 S1 123.2(4) . .
C1 C2 C3 120.3(7) . .
C1 C2 H2 119.8 . .
C3 C2 H2 119.8 . .
C4 C3 C2 119.7(7) . .
C4 C3 H3 120.1 . .
C2 C3 H3 120.1 . .
C3 C4 C5 120.6(7) . .
C3 C4 H4 119.7 . .
C5 C4 H4 119.7 . .
C6 C5 C4 120.4(7) . .
C6 C5 H5 119.8 . .
C4 C5 H5 119.8 . .
C5 C6 C1 119.3(6) . .
C5 C6 H6 120.3 . .
C1 C6 H6 120.3 . .
S1 C7 S3 115.6(3) . .
S1 C7 H7A 108.4 . .
S3 C7 H7A 108.4 . .
S1 C7 H7B 108.4 . .
S3 C7 H7B 108.4 . .
H7A C7 H7B 107.4 . .
C9 C8 C13 119.7(5) . .
C9 C8 S2 118.3(5) . .
C13 C8 S2 122.0(4) . .
C8 C9 C10 120.2(6) . .
C8 C9 H9 119.9 . .
C10 C9 H9 119.9 . .
C11 C10 C9 119.3(6) . .
C11 C10 H10 120.4 . .
C9 C10 H10 120.4 . .
C10 C11 C12 121.1(6) . .
C10 C11 H11 119.4 . .
C12 C11 H11 119.4 . .
C13 C12 C11 120.1(7) . .
C13 C12 H12 119.9 . .
C11 C12 H12 119.9 . .
C12 C13 C8 119.6(6) . .
C12 C13 H13 120.2 . .
C8 C13 H13 120.2 . .
S4 C14 S2 115.8(3) . .
S4 C14 H14A 108.3 . .
S2 C14 H14A 108.3 . .
S4 C14 H14B 108.3 . .
S2 C14 H14B 108.3 . .
H14A C14 H14B 107.4 . .
C16 C15 C20 120.2(6) . .
C16 C15 S3 122.1(4) . .
C20 C15 S3 117.7(5) . .
C15 C16 C17 120.2(6) . .
C15 C16 H16 119.9 . .
C17 C16 H16 119.9 . .
C18 C17 C16 118.7(7) . .
C18 C17 H17 120.6 . .
C16 C17 H17 120.6 . .
C19 C18 C17 120.8(6) . .
C19 C18 H18 119.6 . .
C17 C18 H18 119.6 . .
C18 C19 C20 120.7(7) . .
C18 C19 H19 119.7 . .
C20 C19 H19 119.7 . .
C19 C20 C15 119.4(7) . .
C19 C20 H20 120.3 . .
C15 C20 H20 120.3 . .
C22 C21 C26 119.9(5) . .
C22 C21 S4 117.6(5) . .
C26 C21 S4 122.5(4) . .
C21 C22 C23 119.1(7) . .
C21 C22 H22 120.4 . .
C23 C22 H22 120.4 . .
C24 C23 C22 120.8(6) . .
C24 C23 H23 119.6 . .
C22 C23 H23 119.6 . .
C23 C24 C25 120.0(7) . .
C23 C24 H24 120.0 . .
C25 C24 H24 120.0 . .
C26 C25 C24 120.3(7) . .
C26 C25 H25 119.9 . .
C24 C25 H25 119.9 . .
C25 C26 C21 119.8(6) . .
C25 C26 H26 120.1 . .
C21 C26 H26 120.1 . .

loop_
_geom_bond_atom_site_label_1
_geom_bond_atom_site_label_2
_geom_bond_distance
_geom_bond_site_symmetry_2
I1 Cu2 2.6370(8) .
I1 Cu1 2.6743(8) .
I1 Cu3 2.8077(9) .
I2 Cu1 2.6392(8) .
I2 Cu2 2.6757(8) .
I2 Cu4 2.8020(8) .
I3 Cu3 2.6222(8) .
I3 Cu4 2.6926(8) .
I3 Cu2 2.7202(8) .
I4 Cu4 2.6257(8) .
I4 Cu3 2.6749(8) .
I4 Cu1 2.7279(8) .
Cu1 S4 2.3086(15) .
Cu1 Cu2 2.6663(10) .
Cu1 Cu4 2.6714(10) .
Cu1 Cu3 2.7950(10) .
Cu2 S3 2.3093(14) .
Cu2 Cu3 2.6996(10) .
Cu2 Cu4 2.8148(10) .
Cu3 S1 2.3168(14) 4_565
Cu3 Cu4 2.6979(10) .
Cu4 S2 2.3121(14) 4_566
S1 C1 1.777(6) .
S1 C7 1.812(5) .
S1 Cu3 2.3167(14) 4_566
S2 C8 1.778(6) .
S2 C14 1.808(5) .
S2 Cu4 2.3121(14) 4_565
S3 C15 1.773(6) .
S3 C7 1.816(5) .
S4 C21 1.770(5) .
S4 C14 1.807(5) .
C1 C2 1.381(8) .
C1 C6 1.388(8) .
C2 C3 1.396(9) .
C2 H2 0.9400 .
C3 C4 1.349(12) .
C3 H3 0.9400 .
C4 C5 1.384(11) .
C4 H4 0.9400 .
C5 C6 1.382(9) .
C5 H5 0.9400 .
C6 H6 0.9400 .
C7 H7A 0.9800 .
C7 H7B 0.9800 .
C8 C9 1.383(8) .
C8 C13 1.391(8) .
C9 C10 1.390(9) .
C9 H9 0.9400 .
C10 C11 1.363(11) .
C10 H10 0.9400 .
C11 C12 1.376(10) .
C11 H11 0.9400 .
C12 C13 1.374(9) .
C12 H12 0.9400 .
C13 H13 0.9400 .
C14 H14A 0.9800 .
C14 H14B 0.9800 .
C15 C16 1.365(8) .
C15 C20 1.386(8) .
C16 C17 1.395(9) .
C16 H16 0.9400 .
C17 C18 1.387(11) .
C17 H17 0.9400 .
C18 C19 1.350(11) .
C18 H18 0.9400 .
C19 C20 1.379(10) .
C19 H19 0.9400 .
C20 H20 0.9400 .
C21 C22 1.383(7) .
C21 C26 1.390(8) .
C22 C23 1.397(10) .
C22 H22 0.9400 .
C23 C24 1.357(11) .
C23 H23 0.9400 .
C24 C25 1.382(10) .
C24 H24 0.9400 .
C25 C26 1.378(9) .
C25 H25 0.9400 .
C26 H26 0.9400 .

loop_
_geom_torsion_atom_site_label_1
_geom_torsion_atom_site_label_2
_geom_torsion_atom_site_label_3
_geom_torsion_atom_site_label_4
_geom_torsion
_geom_torsion_site_symmetry_1
_geom_torsion_site_symmetry_4
Cu2 I2 Cu1 S4 152.05(5) . .
Cu4 I2 Cu1 S4 -134.78(5) . .
Cu4 I2 Cu1 Cu2 73.17(3) . .
Cu2 I2 Cu1 Cu4 -73.17(3) . .
Cu2 I2 Cu1 I1 31.69(3) . .
Cu4 I2 Cu1 I1 104.86(3) . .
Cu2 I2 Cu1 I4 -97.73(3) . .
Cu4 I2 Cu1 I4 -24.56(3) . .
Cu2 I2 Cu1 Cu3 -34.64(3) . .
Cu4 I2 Cu1 Cu3 38.54(3) . .
Cu2 I1 Cu1 S4 -150.90(5) . .
Cu3 I1 Cu1 S4 139.97(5) . .
Cu2 I1 Cu1 I2 -32.19(3) . .
Cu3 I1 Cu1 I2 -101.32(3) . .
Cu3 I1 Cu1 Cu2 -69.13(3) . .
Cu2 I1 Cu1 Cu4 36.97(3) . .
Cu3 I1 Cu1 Cu4 -32.15(3) . .
Cu2 I1 Cu1 I4 100.07(3) . .
Cu3 I1 Cu1 I4 30.95(2) . .
Cu2 I1 Cu1 Cu3 69.13(3) . .
Cu4 I4 Cu1 S4 140.77(5) . .
Cu3 I4 Cu1 S4 -148.16(4) . .
Cu4 I4 Cu1 I2 26.00(3) . .
Cu3 I4 Cu1 I2 97.07(3) . .
Cu4 I4 Cu1 Cu2 -39.93(3) . .
Cu3 I4 Cu1 Cu2 31.14(3) . .
Cu3 I4 Cu1 Cu4 71.07(3) . .
Cu4 I4 Cu1 I1 -103.38(3) . .
Cu3 I4 Cu1 I1 -32.31(2) . .
Cu4 I4 Cu1 Cu3 -71.07(3) . .
Cu1 I1 Cu2 S3 153.13(5) . .
Cu3 I1 Cu2 S3 -134.65(5) . .
Cu3 I1 Cu2 Cu1 72.22(3) . .
Cu1 I1 Cu2 I2 31.71(3) . .
Cu3 I1 Cu2 I2 103.93(3) . .
Cu1 I1 Cu2 Cu3 -72.22(3) . .
Cu1 I1 Cu2 I3 -97.01(3) . .
Cu3 I1 Cu2 I3 -24.78(3) . .
Cu1 I1 Cu2 Cu4 -33.97(3) . .
Cu3 I1 Cu2 Cu4 38.25(3) . .
S4 Cu1 Cu2 S3 1.84(17) . .
I2 Cu1 Cu2 S3 72.58(10) . .
Cu4 Cu1 Cu2 S3 145.81(11) . .
I1 Cu1 Cu2 S3 -72.66(10) . .
I4 Cu1 Cu2 S3 -176.70(10) . .
Cu3 Cu1 Cu2 S3 -146.03(11) . .
S4 Cu1 Cu2 I1 74.50(10) . .
I2 Cu1 Cu2 I1 145.25(3) . .
Cu4 Cu1 Cu2 I1 -141.52(3) . .
I4 Cu1 Cu2 I1 -104.03(3) . .
Cu3 Cu1 Cu2 I1 -73.36(2) . .
S4 Cu1 Cu2 I2 -70.75(10) . .
Cu4 Cu1 Cu2 I2 73.23(2) . .
I1 Cu1 Cu2 I2 -145.25(3) . .
I4 Cu1 Cu2 I2 110.72(3) . .
Cu3 Cu1 Cu2 I2 141.39(3) . .
S4 Cu1 Cu2 Cu3 147.86(10) . .
I2 Cu1 Cu2 Cu3 -141.39(3) . .
Cu4 Cu1 Cu2 Cu3 -68.16(3) . .
I1 Cu1 Cu2 Cu3 73.36(2) . .
I4 Cu1 Cu2 Cu3 -30.67(3) . .
S4 Cu1 Cu2 I3 -175.14(9) . .
I2 Cu1 Cu2 I3 -104.39(3) . .
Cu4 Cu1 Cu2 I3 -31.16(3) . .
I1 Cu1 Cu2 I3 110.36(3) . .
I4 Cu1 Cu2 I3 6.33(4) . .
Cu3 Cu1 Cu2 I3 37.00(3) . .
S4 Cu1 Cu2 Cu4 -143.97(10) . .
I2 Cu1 Cu2 Cu4 -73.23(2) . .
I1 Cu1 Cu2 Cu4 141.52(3) . .
I4 Cu1 Cu2 Cu4 37.49(3) . .
Cu3 Cu1 Cu2 Cu4 68.16(3) . .
Cu1 I2 Cu2 S3 -152.94(5) . .
Cu4 I2 Cu2 S3 138.90(5) . .
Cu1 I2 Cu2 I1 -32.19(3) . .
Cu4 I2 Cu2 I1 -100.36(3) . .
Cu4 I2 Cu2 Cu1 -68.16(2) . .
Cu1 I2 Cu2 Cu3 36.55(3) . .
Cu4 I2 Cu2 Cu3 -31.62(3) . .
Cu1 I2 Cu2 I3 99.10(3) . .
Cu4 I2 Cu2 I3 30.94(2) . .
Cu1 I2 Cu2 Cu4 68.16(2) . .
Cu3 I3 Cu2 S3 142.17(5) . .
Cu4 I3 Cu2 S3 -147.44(4) . .
Cu3 I3 Cu2 I1 26.29(3) . .
Cu4 I3 Cu2 I1 96.68(3) . .
Cu3 I3 Cu2 Cu1 -39.20(3) . .
Cu4 I3 Cu2 Cu1 31.19(3) . .
Cu3 I3 Cu2 I2 -102.44(3) . .
Cu4 I3 Cu2 I2 -32.05(2) . .
Cu4 I3 Cu2 Cu3 70.39(3) . .
Cu3 I3 Cu2 Cu4 -70.39(3) . .
Cu4 I3 Cu3 S1 157.87(6) . 4_565
Cu2 I3 Cu3 S1 -129.04(6) . 4_565
Cu4 I3 Cu3 I4 27.60(3) . .
Cu2 I3 Cu3 I4 100.70(3) . .
Cu2 I3 Cu3 Cu4 73.10(3) . .
Cu4 I3 Cu3 Cu2 -73.10(3) . .
Cu4 I3 Cu3 Cu1 -36.24(3) . .
Cu2 I3 Cu3 Cu1 36.85(3) . .
Cu4 I3 Cu3 I1 -97.16(3) . .
Cu2 I3 Cu3 I1 -24.06(2) . .
Cu4 I4 Cu3 S1 -161.92(5) . 4_565
Cu1 I4 Cu3 S1 129.12(5) . 4_565
Cu4 I4 Cu3 I3 -28.31(3) . .
Cu1 I4 Cu3 I3 -97.27(3) . .
Cu1 I4 Cu3 Cu4 -68.96(3) . .
Cu4 I4 Cu3 Cu2 38.12(3) . .
Cu1 I4 Cu3 Cu2 -30.84(3) . .
Cu4 I4 Cu3 Cu1 68.96(3) . .
Cu4 I4 Cu3 I1 99.04(3) . .
Cu1 I4 Cu3 I1 30.08(2) . .
S3 Cu2 Cu3 S1 36.80(10) . 4_565
I1 Cu2 Cu3 S1 -52.53(6) . 4_565
Cu1 Cu2 Cu3 S1 -121.37(7) . 4_565
I2 Cu2 Cu3 S1 -156.49(6) . 4_565
I3 Cu2 Cu3 S1 101.09(6) . 4_565
Cu4 Cu2 Cu3 S1 170.88(7) . 4_565
S3 Cu2 Cu3 I3 -64.30(7) . .
I1 Cu2 Cu3 I3 -153.63(3) . .
Cu1 Cu2 Cu3 I3 137.53(3) . .
I2 Cu2 Cu3 I3 102.41(3) . .
Cu4 Cu2 Cu3 I3 69.79(2) . .
S3 Cu2 Cu3 I4 -170.35(6) . .
I1 Cu2 Cu3 I4 100.32(3) . .
Cu1 Cu2 Cu3 I4 31.48(3) . .
I2 Cu2 Cu3 I4 -3.64(4) . .
I3 Cu2 Cu3 I4 -106.06(3) . .
Cu4 Cu2 Cu3 I4 -36.27(3) . .
S3 Cu2 Cu3 Cu4 -134.09(7) . .
I1 Cu2 Cu3 Cu4 136.58(3) . .
Cu1 Cu2 Cu3 Cu4 67.74(3) . .
I2 Cu2 Cu3 Cu4 32.62(3) . .
I3 Cu2 Cu3 Cu4 -69.79(2) . .
S3 Cu2 Cu3 Cu1 158.17(7) . .
I1 Cu2 Cu3 Cu1 68.84(2) . .
I2 Cu2 Cu3 Cu1 -35.12(3) . .
I3 Cu2 Cu3 Cu1 -137.53(3) . .
Cu4 Cu2 Cu3 Cu1 -67.74(3) . .
S3 Cu2 Cu3 I1 89.33(7) . .
Cu1 Cu2 Cu3 I1 -68.84(2) . .
I2 Cu2 Cu3 I1 -103.96(3) . .
I3 Cu2 Cu3 I1 153.63(3) . .
Cu4 Cu2 Cu3 I1 -136.58(3) . .
S4 Cu1 Cu3 S1 -31.13(11) . 4_565
I2 Cu1 Cu3 S1 159.45(6) . 4_565
Cu2 Cu1 Cu3 S1 124.25(7) . 4_565
Cu4 Cu1 Cu3 S1 -159.95(7) . 4_565
I1 Cu1 Cu3 S1 55.15(6) . 4_565
I4 Cu1 Cu3 S1 -90.43(6) . 4_565
S4 Cu1 Cu3 I3 166.22(7) . .
I2 Cu1 Cu3 I3 -3.20(4) . .
Cu2 Cu1 Cu3 I3 -38.40(3) . .
Cu4 Cu1 Cu3 I3 37.40(3) . .
I1 Cu1 Cu3 I3 -107.50(3) . .
I4 Cu1 Cu3 I3 106.92(3) . .
S4 Cu1 Cu3 I4 59.30(8) . .
I2 Cu1 Cu3 I4 -110.12(3) . .
Cu2 Cu1 Cu3 I4 -145.32(3) . .
Cu4 Cu1 Cu3 I4 -69.52(2) . .
I1 Cu1 Cu3 I4 145.58(3) . .
S4 Cu1 Cu3 Cu4 128.82(8) . .
I2 Cu1 Cu3 Cu4 -40.60(3) . .
Cu2 Cu1 Cu3 Cu4 -75.80(3) . .
I1 Cu1 Cu3 Cu4 -144.90(3) . .
I4 Cu1 Cu3 Cu4 69.52(2) . .
S4 Cu1 Cu3 Cu2 -155.38(8) . .
I2 Cu1 Cu3 Cu2 35.19(3) . .
Cu4 Cu1 Cu3 Cu2 75.80(3) . .
I1 Cu1 Cu3 Cu2 -69.10(2) . .
I4 Cu1 Cu3 Cu2 145.32(3) . .
S4 Cu1 Cu3 I1 -86.28(8) . .
I2 Cu1 Cu3 I1 104.30(3) . .
Cu2 Cu1 Cu3 I1 69.10(2) . .
Cu4 Cu1 Cu3 I1 144.90(3) . .
I4 Cu1 Cu3 I1 -145.58(3) . .
Cu2 I1 Cu3 S1 146.05(4) . 4_565
Cu1 I1 Cu3 S1 -143.38(4) . 4_565
Cu2 I1 Cu3 I3 25.23(3) . .
Cu1 I1 Cu3 I3 95.81(3) . .
Cu2 I1 Cu3 I4 -101.66(3) . .
Cu1 I1 Cu3 I4 -31.08(2) . .
Cu2 I1 Cu3 Cu4 -39.82(3) . .
Cu1 I1 Cu3 Cu4 30.76(3) . .
Cu1 I1 Cu3 Cu2 70.58(3) . .
Cu2 I1 Cu3 Cu1 -70.58(3) . .
Cu3 I4 Cu4 S2 157.56(6) . 4_566
Cu1 I4 Cu4 S2 -129.53(6) . 4_566
Cu3 I4 Cu4 Cu1 -72.91(3) . .
Cu3 I4 Cu4 I3 27.36(3) . .
Cu1 I4 Cu4 I3 100.26(3) . .
Cu1 I4 Cu4 Cu3 72.91(3) . .
Cu3 I4 Cu4 I2 -96.85(3) . .
Cu1 I4 Cu4 I2 -23.94(3) . .
Cu3 I4 Cu4 Cu2 -35.82(3) . .
Cu1 I4 Cu4 Cu2 37.09(3) . .
S4 Cu1 Cu4 S2 33.19(10) . 4_566
I2 Cu1 Cu4 S2 -54.07(6) . 4_566
Cu2 Cu1 Cu4 S2 -122.55(7) . 4_566
I1 Cu1 Cu4 S2 -157.75(6) . 4_566
I4 Cu1 Cu4 S2 100.06(7) . 4_566
Cu3 Cu1 Cu4 S2 169.14(7) . 4_566
S4 Cu1 Cu4 I4 -66.87(7) . .
I2 Cu1 Cu4 I4 -154.13(3) . .
Cu2 Cu1 Cu4 I4 137.39(3) . .
I1 Cu1 Cu4 I4 102.19(3) . .
Cu3 Cu1 Cu4 I4 69.08(2) . .
S4 Cu1 Cu4 I3 -172.61(6) . .
I2 Cu1 Cu4 I3 100.14(3) . .
Cu2 Cu1 Cu4 I3 31.66(3) . .
I1 Cu1 Cu4 I3 -3.54(4) . .
I4 Cu1 Cu4 I3 -105.73(3) . .
Cu3 Cu1 Cu4 I3 -36.65(3) . .
S4 Cu1 Cu4 Cu3 -135.96(7) . .
I2 Cu1 Cu4 Cu3 136.79(3) . .
Cu2 Cu1 Cu4 Cu3 68.31(3) . .
I1 Cu1 Cu4 Cu3 33.11(3) . .
I4 Cu1 Cu4 Cu3 -69.08(2) . .
S4 Cu1 Cu4 I2 87.25(7) . .
Cu2 Cu1 Cu4 I2 -68.48(2) . .
I1 Cu1 Cu4 I2 -103.68(3) . .
I4 Cu1 Cu4 I2 154.13(3) . .
Cu3 Cu1 Cu4 I2 -136.79(3) . .
S4 Cu1 Cu4 Cu2 155.74(7) . .
I2 Cu1 Cu4 Cu2 68.48(2) . .
I1 Cu1 Cu4 Cu2 -35.20(3) . .
I4 Cu1 Cu4 Cu2 -137.39(3) . .
Cu3 Cu1 Cu4 Cu2 -68.31(3) . .
Cu3 I3 Cu4 S2 -160.57(5) . 4_566
Cu2 I3 Cu4 S2 129.55(5) . 4_566
Cu3 I3 Cu4 I4 -28.01(3) . .
Cu2 I3 Cu4 I4 -97.90(3) . .
Cu3 I3 Cu4 Cu1 38.63(3) . .
Cu2 I3 Cu4 Cu1 -31.26(3) . .
Cu2 I3 Cu4 Cu3 -69.89(3) . .
Cu3 I3 Cu4 I2 99.72(3) . .
Cu2 I3 Cu4 I2 29.83(2) . .
Cu3 I3 Cu4 Cu2 69.89(3) . .
S1 Cu3 Cu4 S2 -25.4(2) 4_565 4_566
I3 Cu3 Cu4 S2 64.32(14) . 4_566
I4 Cu3 Cu4 S2 -85.65(14) . 4_566
Cu2 Cu3 Cu4 S2 135.14(14) . 4_566
Cu1 Cu3 Cu4 S2 -157.32(14) . 4_566
I1 Cu3 Cu4 S2 172.35(13) . 4_566
S1 Cu3 Cu4 I4 60.24(14) 4_565 .
I3 Cu3 Cu4 I4 149.97(3) . .
Cu2 Cu3 Cu4 I4 -139.21(3) . .
Cu1 Cu3 Cu4 I4 -71.67(2) . .
I1 Cu3 Cu4 I4 -102.00(3) . .
S1 Cu3 Cu4 Cu1 131.91(14) 4_565 .
I3 Cu3 Cu4 Cu1 -138.35(3) . .
I4 Cu3 Cu4 Cu1 71.67(2) . .
Cu2 Cu3 Cu4 Cu1 -67.53(3) . .
I1 Cu3 Cu4 Cu1 -30.33(3) . .
S1 Cu3 Cu4 I3 -89.73(14) 4_565 .
I4 Cu3 Cu4 I3 -149.97(3) . .
Cu2 Cu3 Cu4 I3 70.82(2) . .
Cu1 Cu3 Cu4 I3 138.35(3) . .
I1 Cu3 Cu4 I3 108.02(3) . .
S1 Cu3 Cu4 I2 169.24(13) 4_565 .
I3 Cu3 Cu4 I2 -101.03(3) . .
I4 Cu3 Cu4 I2 109.00(3) . .
Cu2 Cu3 Cu4 I2 -30.21(3) . .
Cu1 Cu3 Cu4 I2 37.32(3) . .
I1 Cu3 Cu4 I2 6.99(4) . .
S1 Cu3 Cu4 Cu2 -160.55(15) 4_565 .
I3 Cu3 Cu4 Cu2 -70.82(2) . .
I4 Cu3 Cu4 Cu2 139.21(3) . .
Cu1 Cu3 Cu4 Cu2 67.53(3) . .
I1 Cu3 Cu4 Cu2 37.20(3) . .
Cu1 I2 Cu4 S2 145.31(4) . 4_566
Cu2 I2 Cu4 S2 -144.18(4) . 4_566
Cu1 I2 Cu4 I4 25.10(3) . .
Cu2 I2 Cu4 I4 95.61(3) . .
Cu2 I2 Cu4 Cu1 70.51(3) . .
Cu1 I2 Cu4 I3 -101.16(3) . .
Cu2 I2 Cu4 I3 -30.65(2) . .
Cu1 I2 Cu4 Cu3 -39.67(3) . .
Cu2 I2 Cu4 Cu3 30.84(3) . .
Cu1 I2 Cu4 Cu2 -70.51(3) . .
S3 Cu2 Cu4 S2 -31.67(11) . 4_566
I1 Cu2 Cu4 S2 159.24(6) . 4_566
Cu1 Cu2 Cu4 S2 124.33(7) . 4_566
I2 Cu2 Cu4 S2 54.67(6) . 4_566
Cu3 Cu2 Cu4 S2 -160.27(7) . 4_566
I3 Cu2 Cu4 S2 -91.01(6) . 4_566
S3 Cu2 Cu4 I4 165.16(7) . .
I1 Cu2 Cu4 I4 -3.94(4) . .
Cu1 Cu2 Cu4 I4 -38.85(3) . .
I2 Cu2 Cu4 I4 -108.51(3) . .
Cu3 Cu2 Cu4 I4 36.55(3) . .
I3 Cu2 Cu4 I4 105.81(3) . .
S3 Cu2 Cu4 Cu1 -156.00(8) . .
I1 Cu2 Cu4 Cu1 34.90(3) . .
I2 Cu2 Cu4 Cu1 -69.66(2) . .
Cu3 Cu2 Cu4 Cu1 75.40(3) . .
I3 Cu2 Cu4 Cu1 144.66(3) . .
S3 Cu2 Cu4 I3 59.35(7) . .
I1 Cu2 Cu4 I3 -109.75(3) . .
Cu1 Cu2 Cu4 I3 -144.66(3) . .
I2 Cu2 Cu4 I3 145.68(3) . .
Cu3 Cu2 Cu4 I3 -69.26(2) . .
S3 Cu2 Cu4 Cu3 128.60(8) . .
I1 Cu2 Cu4 Cu3 -40.50(3) . .
Cu1 Cu2 Cu4 Cu3 -75.40(3) . .
I2 Cu2 Cu4 Cu3 -145.06(3) . .
I3 Cu2 Cu4 Cu3 69.26(2) . .
S3 Cu2 Cu4 I2 -86.34(8) . .
I1 Cu2 Cu4 I2 104.56(3) . .
Cu1 Cu2 Cu4 I2 69.66(2) . .
Cu3 Cu2 Cu4 I2 145.06(3) . .
I3 Cu2 Cu4 I2 -145.68(3) . .
I1 Cu2 S3 C15 -44.03(19) . .
Cu1 Cu2 S3 C15 17.4(2) . .
I2 Cu2 S3 C15 78.17(19) . .
Cu3 Cu2 S3 C15 -115.01(19) . .
I3 Cu2 S3 C15 -165.48(19) . .
Cu4 Cu2 S3 C15 146.88(19) . .
I1 Cu2 S3 C7 -152.86(19) . .
Cu1 Cu2 S3 C7 -91.4(2) . .
I2 Cu2 S3 C7 -30.7(2) . .
Cu3 Cu2 S3 C7 136.16(19) . .
I3 Cu2 S3 C7 85.69(19) . .
Cu4 Cu2 S3 C7 38.1(2) . .
I2 Cu1 S4 C21 -41.88(18) . .
Cu2 Cu1 S4 C21 17.5(2) . .
Cu4 Cu1 S4 C21 -111.52(18) . .
I1 Cu1 S4 C21 79.27(18) . .
I4 Cu1 S4 C21 -163.87(18) . .
Cu3 Cu1 S4 C21 148.56(18) . .
I2 Cu1 S4 C14 -151.46(18) . .
Cu2 Cu1 S4 C14 -92.0(2) . .
Cu4 Cu1 S4 C14 138.91(19) . .
I1 Cu1 S4 C14 -30.31(19) . .
I4 Cu1 S4 C14 86.56(19) . .
Cu3 Cu1 S4 C14 39.0(2) . .
C7 S1 C1 C2 132.7(4) . .
Cu3 S1 C1 C2 -120.0(4) 4_566 .
C7 S1 C1 C6 -48.7(6) . .
Cu3 S1 C1 C6 58.6(5) 4_566 .
C6 C1 C2 C3 0.1(9) . .
S1 C1 C2 C3 178.7(5) . .
C1 C2 C3 C4 1.1(10) . .
C2 C3 C4 C5 0.2(11) . .
C3 C4 C5 C6 -2.8(12) . .
C4 C5 C6 C1 4.0(12) . .
C2 C1 C6 C5 -2.7(10) . .
S1 C1 C6 C5 178.8(6) . .
C1 S1 C7 S3 -82.8(4) . .
Cu3 S1 C7 S3 159.0(3) 4_566 .
C15 S3 C7 S1 80.4(4) . .
Cu2 S3 C7 S1 -164.7(3) . .
C14 S2 C8 C9 113.1(5) . .
Cu4 S2 C8 C9 -141.3(4) 4_565 .
C14 S2 C8 C13 -66.5(5) . .
Cu4 S2 C8 C13 39.2(6) 4_565 .
C13 C8 C9 C10 -1.3(9) . .
S2 C8 C9 C10 179.2(5) . .
C8 C9 C10 C11 2.0(11) . .
C9 C10 C11 C12 -1.2(12) . .
C10 C11 C12 C13 -0.2(13) . .
C11 C12 C13 C8 0.8(12) . .
C9 C8 C13 C12 -0.1(10) . .
S2 C8 C13 C12 179.4(6) . .
C21 S4 C14 S2 81.1(3) . .
Cu1 S4 C14 S2 -165.2(3) . .
C8 S2 C14 S4 -83.8(3) . .
Cu4 S2 C14 S4 159.3(3) 4_565 .
C7 S3 C15 C16 74.5(5) . .
Cu2 S3 C15 C16 -32.5(5) . .
C7 S3 C15 C20 -106.5(5) . .
Cu2 S3 C15 C20 146.5(4) . .
C20 C15 C16 C17 2.1(9) . .
S3 C15 C16 C17 -178.9(5) . .
C15 C16 C17 C18 -1.8(10) . .
C16 C17 C18 C19 0.3(11) . .
C17 C18 C19 C20 1.0(11) . .
C18 C19 C20 C15 -0.8(10) . .
C16 C15 C20 C19 -0.8(9) . .
S3 C15 C20 C19 -179.8(5) . .
C14 S4 C21 C22 -126.4(4) . .
Cu1 S4 C21 C22 126.8(4) . .
C14 S4 C21 C26 56.0(5) . .
Cu1 S4 C21 C26 -50.8(5) . .
C26 C21 C22 C23 -0.1(9) . .
S4 C21 C22 C23 -177.8(5) . .
C21 C22 C23 C24 -1.5(10) . .
C22 C23 C24 C25 1.7(11) . .
C23 C24 C25 C26 -0.3(12) . .
C24 C25 C26 C21 -1.3(11) . .
C22 C21 C26 C25 1.5(9) . .
S4 C21 C26 C25 179.1(5) . .
